data_1570545
loop_
_publ_author_name
'Okumatsu, Daichi'
'Kiyokawa, Kensuke'
'Bao Nguyen, Linh Tran'
'Abe, Manabu'
'Minakata, Satoshi'

_publ_section_title
;
 Photoexcitation of (diarylmethylene)amino benziodoxolones for
 alkylamination of styrene derivatives with carboxylic acids.
;
_journal_issue 3
_journal_name_full 'Chemical science'
_journal_page_first 1068
_journal_page_last 1076
_journal_paper_doi 10.1039/d3sc06090j
_journal_volume 15
_journal_year 2024
_chemical_formula_moiety 'C28 H31 N O2'
_chemical_formula_sum 'C28 H31 N O2'
_chemical_formula_weight 413.54
_chemical_name_systematic 'methyl 2-((diphenylmethylene)amino)-4,4-dimethyl-2-(p-tolyl)pentanoate'
_space_group_crystal_system monoclinic
_space_group_IT_number 14
_space_group_name_Hall '-P 2yn'
_space_group_name_H-M_alt 'P 1 21/n 1'
_atom_sites_solution_hydrogens geom
_atom_sites_solution_primary dual
_audit_creation_date 2022-06-30
_audit_creation_method
;
Olex2 1.3
(compiled 2020.11.12 svn.r5f609507 for OlexSys, GUI svn.r6226)
;
_audit_update_record
;
2023-08-04 deposited with the CCDC.	2023-12-12 downloaded from the CCDC.
;
_cell_angle_alpha 90
_cell_angle_beta 96.5420(10)
_cell_angle_gamma 90
_cell_formula_units_Z 4
_cell_length_a 9.07670(10)
_cell_length_b 10.2335(2)
_cell_length_c 25.6684(3)
_cell_measurement_reflns_used 17520
_cell_measurement_temperature 123.15
_cell_measurement_theta_max 77.1350
_cell_measurement_theta_min 3.4770
_cell_volume 2368.72(6)
_computing_cell_refinement 'CrysAlisPro 1.171.40.43a (Rigaku OD, 2019)'
_computing_data_collection 'CrysAlisPro 1.171.40.43a (Rigaku OD, 2019)'
_computing_data_reduction 'CrysAlisPro 1.171.40.43a (Rigaku OD, 2019)'
_computing_molecular_graphics 'Olex2 1.3 (Dolomanov et al., 2009)'
_computing_publication_material 'Olex2 1.3 (Dolomanov et al., 2009)'
_computing_structure_refinement 'SHELXL 2018/3 (Sheldrick, 2015)'
_computing_structure_solution 'SHELXT 2018/2 (Sheldrick, 2018)'
_diffrn_ambient_temperature 123.15
_diffrn_detector 'CCD plate'
_diffrn_detector_area_resol_mean 10.0000
_diffrn_detector_type HyPix
_diffrn_measured_fraction_theta_full 1.000
_diffrn_measured_fraction_theta_max 0.984
_diffrn_measurement_device 'four-circle diffractometer'
_diffrn_measurement_device_type 'XtaLAB Synergy, Single source at offset/far, HyPix'
_diffrn_measurement_method '\w scans'
_diffrn_orient_matrix_type 'CrysAlisPro convention (1999,Acta A55,543-557)'
_diffrn_orient_matrix_UB_11 -0.1588561000
_diffrn_orient_matrix_UB_12 -0.0519152000
_diffrn_orient_matrix_UB_13 -0.0142566000
_diffrn_orient_matrix_UB_21 -0.0377452000
_diffrn_orient_matrix_UB_22 0.0354782000
_diffrn_orient_matrix_UB_23 0.0552840000
_diffrn_orient_matrix_UB_31 -0.0503745000
_diffrn_orient_matrix_UB_32 0.1367484000
_diffrn_orient_matrix_UB_33 -0.0197372000
_diffrn_radiation_monochromator mirror
_diffrn_radiation_probe x-ray
_diffrn_radiation_type 'Cu K\a'
_diffrn_radiation_wavelength 1.54184
_diffrn_reflns_av_R_equivalents 0.0382
_diffrn_reflns_av_unetI/netI 0.0232
_diffrn_reflns_Laue_measured_fraction_full 1.000
_diffrn_reflns_Laue_measured_fraction_max 0.984
_diffrn_reflns_limit_h_max 10
_diffrn_reflns_limit_h_min -11
_diffrn_reflns_limit_k_max 12
_diffrn_reflns_limit_k_min -12
_diffrn_reflns_limit_l_max 32
_diffrn_reflns_limit_l_min -32
_diffrn_reflns_number 35672
_diffrn_reflns_point_group_measured_fraction_full 1.000
_diffrn_reflns_point_group_measured_fraction_max 0.984
_diffrn_reflns_theta_full 67.684
_diffrn_reflns_theta_max 77.467
_diffrn_reflns_theta_min 3.466
_diffrn_source 'micro-focus sealed X-ray tube'
_diffrn_source_type 'PhotonJet (Cu) X-ray Source'
_exptl_absorpt_coefficient_mu 0.560
_exptl_absorpt_correction_T_max 1.00000
_exptl_absorpt_correction_T_min 0.82095
_exptl_absorpt_correction_type multi-scan
_exptl_crystal_colour 'clear light colourless'
_exptl_crystal_colour_lustre clear
_exptl_crystal_colour_modifier light
_exptl_crystal_colour_primary colourless
_exptl_crystal_density_diffrn 1.160
_exptl_crystal_description prism
_exptl_crystal_F_000 888
_exptl_crystal_size_max 0.145
_exptl_crystal_size_mid 0.113
_exptl_crystal_size_min 0.082
_refine_diff_density_max 0.217
_refine_diff_density_min -0.184
_refine_diff_density_rms 0.036
_refine_ls_extinction_coef 0.0018(2)
_refine_ls_extinction_expression Fc^*^=kFc[1+0.001xFc^2^\l^3^/sin(2\q)]^-1/4^
_refine_ls_extinction_method 'SHELXL-2018/3 (Sheldrick 2018)'
_refine_ls_goodness_of_fit_ref 1.056
_refine_ls_hydrogen_treatment constr
_refine_ls_matrix_type full
_refine_ls_number_parameters 317
_refine_ls_number_reflns 4963
_refine_ls_number_restraints 0
_refine_ls_restrained_S_all 1.056
_refine_ls_R_factor_all 0.0472
_refine_ls_R_factor_gt 0.0413
_refine_ls_shift/su_max 0.000
_refine_ls_shift/su_mean 0.000
_refine_ls_structure_factor_coef Fsqd
_refine_ls_weighting_details 'w=1/[\s^2^(Fo^2^)+(0.0495P)^2^+0.5727P] where P=(Fo^2^+2Fc^2^)/3'
_refine_ls_weighting_scheme calc
_refine_ls_wR_factor_gt 0.1051
_refine_ls_wR_factor_ref 0.1107
_reflns_Friedel_coverage 0.000
_reflns_number_gt 4357
_reflns_number_total 4963
_reflns_threshold_expression 'I > 2\s(I)'
_cod_data_source_file d3sc06090j2.cif
_cod_data_source_block OD_416
_cod_depositor_comments 'Adding full bibliography for 1570544--1570546.cif.'
_cod_database_code 1570545
_shelx_shelxl_version_number 2018/3
_chemical_oxdiff_formula 'C28 H31 N1 O2'
_chemical_oxdiff_usercomment OD_416
_shelx_space_group_comment
;
The symmetry employed for this shelxl refinement is uniquely defined
by the following loop, which should always be used as a source of
symmetry information in preference to the above space-group names.
They are only intended as comments.
;
_shelx_estimated_absorpt_t_max 0.955
_shelx_estimated_absorpt_t_min 0.923
_reflns_odcompleteness_completeness 99.98
_reflns_odcompleteness_iscentric 1
_reflns_odcompleteness_theta 66.97
_olex2_refinement_description
;
1. Fixed Uiso
 At 1.2 times of:
  All C(H) groups, All C(H,H) groups
 At 1.5 times of:
  All C(H,H,H) groups
2. Others
 Sof(C17)=Sof(H17A)=Sof(H17B)=Sof(H17C)=Sof(C15)=Sof(H15A)=Sof(H15B)=Sof(H15C)=
 Sof(C16)=Sof(H16A)=Sof(H16B)=Sof(H16C)=1-FVAR(1)
 Sof(C14)=Sof(H14A)=Sof(H14B)=Sof(H14C)=Sof(C13)=Sof(H13A)=Sof(H13B)=Sof(H13C)=
 Sof(C12)=Sof(H12A)=Sof(H12B)=Sof(H12C)=FVAR(1)
3.a Secondary CH2 refined with riding coordinates:
 C3(H3A,H3B)
3.b Aromatic/amide H refined with riding coordinates:
 C9(H9), C8(H8), C5(H5), C20(H20), C6(H6), C21(H21), C26(H26), C30(H30),
 C24(H24), C22(H22), C27(H27), C29(H29), C28(H28), C23(H23)
3.c Idealised Me refined as rotating group:
 C10(H10A,H10B,H10C), C31(H31A,H31B,H31C), C14(H14A,H14B,H14C), C13(H13A,H13B,
 H13C), C12(H12A,H12B,H12C), C17(H17A,H17B,H17C), C15(H15A,H15B,H15C), C16(H16A,
 H16B,H16C)
;
_olex2_submission_special_instructions 'No special instructions were received'
_oxdiff_exptl_absorpt_empirical_full_max 1.912
_oxdiff_exptl_absorpt_empirical_full_min 0.659

loop_
_space_group_symop_operation_xyz
'x, y, z'
'-x+1/2, y+1/2, -z+1/2'
'-x, -y, -z'
'x-1/2, -y-1/2, z-1/2'

loop_
_atom_site_label
_atom_site_type_symbol
_atom_site_fract_x
_atom_site_fract_y
_atom_site_fract_z
_atom_site_U_iso_or_equiv
_atom_site_adp_type
_atom_site_occupancy
_atom_site_site_symmetry_order
_atom_site_calc_flag
_atom_site_refinement_flags_posn
_atom_site_refinement_flags_adp
_atom_site_refinement_flags_occupancy
_atom_site_disorder_assembly
_atom_site_disorder_group
O1 O 0.87286(10) 0.46447(8) 0.36886(3) 0.0401(2) Uani 1 1 d . . . . .
O2 O 0.84667(9) 0.67132(8) 0.34019(3) 0.0402(2) Uani 1 1 d . . . . .
N1 N 0.53684(11) 0.64084(9) 0.34565(4) 0.0336(2) Uani 1 1 d . . . . .
C4 C 0.63553(12) 0.55893(11) 0.26695(4) 0.0311(2) Uani 1 1 d . . . . .
C9 C 0.56198(13) 0.66016(11) 0.23913(4) 0.0323(2) Uani 1 1 d . . . . .
H9 H 0.502594 0.718686 0.256485 0.039 Uiso 1 1 calc R U . . .
C1 C 0.79641(13) 0.55124(11) 0.34896(4) 0.0325(2) Uani 1 1 d . . . . .
C8 C 0.57432(13) 0.67689(11) 0.18595(4) 0.0349(3) Uani 1 1 d . . . . .
H8 H 0.521758 0.746014 0.167425 0.042 Uiso 1 1 calc R U . . .
C18 C 0.55297(13) 0.68688(11) 0.39229(4) 0.0345(3) Uani 1 1 d . . . . .
C2 C 0.63189(12) 0.53977(11) 0.32652(4) 0.0312(2) Uani 1 1 d . . . . .
C5 C 0.72239(15) 0.47511(12) 0.24035(5) 0.0393(3) Uani 1 1 d . . . . .
H5 H 0.773317 0.404847 0.258678 0.047 Uiso 1 1 calc R U . . .
C19 C 0.44452(13) 0.78936(12) 0.40502(4) 0.0374(3) Uani 1 1 d . . . . .
C20 C 0.35219(13) 0.84958(12) 0.36518(5) 0.0381(3) Uani 1 1 d . . . . .
H20 H 0.357514 0.824773 0.329779 0.046 Uiso 1 1 calc R U . . .
C25 C 0.66918(14) 0.65182(12) 0.43681(4) 0.0383(3) Uani 1 1 d . . . . .
C7 C 0.66196(14) 0.59450(12) 0.15949(4) 0.0361(3) Uani 1 1 d . . . . .
C6 C 0.73540(15) 0.49293(12) 0.18753(5) 0.0410(3) Uani 1 1 d . . . . .
H6 H 0.795421 0.434856 0.170224 0.049 Uiso 1 1 calc R U . . .
C21 C 0.25257(14) 0.94522(13) 0.37638(5) 0.0442(3) Uani 1 1 d . . . . .
H21 H 0.190209 0.985350 0.348697 0.053 Uiso 1 1 calc R U . . .
C11 C 0.41451(15) 0.35999(13) 0.32247(5) 0.0424(3) Uani 1 1 d . . . . .
C3 C 0.57651(14) 0.40151(12) 0.33877(5) 0.0390(3) Uani 1 1 d . . . . .
H3A H 0.640400 0.338377 0.322628 0.047 Uiso 1 1 calc R U . . .
H3B H 0.596020 0.389333 0.377203 0.047 Uiso 1 1 calc R U . . .
C26 C 0.65812(16) 0.53916(15) 0.46624(5) 0.0467(3) Uani 1 1 d . . . . .
H26 H 0.579415 0.479311 0.457073 0.056 Uiso 1 1 calc R U . . .
C10 C 0.67916(16) 0.61563(14) 0.10222(5) 0.0461(3) Uani 1 1 d . . . . .
H10A H 0.608445 0.560133 0.080638 0.069 Uiso 1 1 calc R U . . .
H10B H 0.780390 0.592928 0.095765 0.069 Uiso 1 1 calc R U . . .
H10C H 0.659798 0.707525 0.093129 0.069 Uiso 1 1 calc R U . . .
C30 C 0.78409(16) 0.73909(14) 0.45134(5) 0.0470(3) Uani 1 1 d . . . . .
H30 H 0.791319 0.817595 0.432050 0.056 Uiso 1 1 calc R U . . .
C24 C 0.43335(19) 0.82738(17) 0.45648(5) 0.0595(4) Uani 1 1 d . . . . .
H24 H 0.495049 0.787487 0.484405 0.071 Uiso 1 1 calc R U . . .
C22 C 0.24347(17) 0.98253(15) 0.42764(6) 0.0534(4) Uani 1 1 d . . . . .
H22 H 0.175880 1.048820 0.435287 0.064 Uiso 1 1 calc R U . . .
C31 C 1.00255(16) 0.69251(16) 0.35509(6) 0.0547(4) Uani 1 1 d . . . . .
H31A H 1.059975 0.636601 0.333866 0.082 Uiso 1 1 calc R U . . .
H31B H 1.027210 0.671029 0.392264 0.082 Uiso 1 1 calc R U . . .
H31C H 1.026611 0.784337 0.349270 0.082 Uiso 1 1 calc R U . . .
C27 C 0.76214(18) 0.51384(17) 0.50912(5) 0.0574(4) Uani 1 1 d . . . . .
H27 H 0.754083 0.436572 0.529110 0.069 Uiso 1 1 calc R U . . .
C29 C 0.88817(17) 0.71209(17) 0.49386(6) 0.0565(4) Uani 1 1 d . . . . .
H29 H 0.967634 0.771161 0.503051 0.068 Uiso 1 1 calc R U . . .
C28 C 0.87668(18) 0.59972(18) 0.52286(5) 0.0605(4) Uani 1 1 d . . . . .
H28 H 0.947490 0.581744 0.552156 0.073 Uiso 1 1 calc R U . . .
C23 C 0.3328(2) 0.92310(19) 0.46739(6) 0.0695(5) Uani 1 1 d . . . . .
H23 H 0.325873 0.947627 0.502721 0.083 Uiso 1 1 calc R U . . .
C14 C 0.3356(3) 0.4188(3) 0.27222(9) 0.0511(7) Uani 0.588(3) 1 d . . P A 1
H14A H 0.331083 0.513994 0.275797 0.077 Uiso 0.588(3) 1 calc R U P A 1
H14B H 0.234765 0.383506 0.265941 0.077 Uiso 0.588(3) 1 calc R U P A 1
H14C H 0.390288 0.396596 0.242632 0.077 Uiso 0.588(3) 1 calc R U P A 1
C13 C 0.3230(3) 0.3943(3) 0.36778(10) 0.0612(8) Uani 0.588(3) 1 d . . P A 1
H13A H 0.367131 0.351866 0.400076 0.092 Uiso 0.588(3) 1 calc R U P A 1
H13B H 0.220876 0.363536 0.359178 0.092 Uiso 0.588(3) 1 calc R U P A 1
H13C H 0.322946 0.489203 0.372837 0.092 Uiso 0.588(3) 1 calc R U P A 1
C12 C 0.4086(4) 0.2096(3) 0.31551(16) 0.0729(10) Uani 0.588(3) 1 d . . P A 1
H12A H 0.460661 0.184842 0.285574 0.109 Uiso 0.588(3) 1 calc R U P A 1
H12B H 0.304999 0.181173 0.309209 0.109 Uiso 0.588(3) 1 calc R U P A 1
H12C H 0.456453 0.167563 0.347351 0.109 Uiso 0.588(3) 1 calc R U P A 1
C17 C 0.2972(4) 0.4624(4) 0.32696(19) 0.0608(11) Uani 0.412(3) 1 d . . P A 2
H17A H 0.303508 0.493614 0.363245 0.091 Uiso 0.412(3) 1 calc R U P A 2
H17B H 0.198924 0.424454 0.316879 0.091 Uiso 0.412(3) 1 calc R U P A 2
H17C H 0.312776 0.535802 0.303672 0.091 Uiso 0.412(3) 1 calc R U P A 2
C15 C 0.4117(5) 0.3162(4) 0.26478(14) 0.0618(11) Uani 0.412(3) 1 d . . P A 2
H15A H 0.423538 0.392631 0.242639 0.093 Uiso 0.412(3) 1 calc R U P A 2
H15B H 0.316741 0.273576 0.253386 0.093 Uiso 0.412(3) 1 calc R U P A 2
H15C H 0.492860 0.254578 0.261701 0.093 Uiso 0.412(3) 1 calc R U P A 2
C16 C 0.3874(5) 0.2422(4) 0.35458(19) 0.0595(11) Uani 0.412(3) 1 d . . P A 2
H16A H 0.463568 0.176337 0.350534 0.089 Uiso 0.412(3) 1 calc R U P A 2
H16B H 0.289342 0.206014 0.342662 0.089 Uiso 0.412(3) 1 calc R U P A 2
H16C H 0.391377 0.267216 0.391570 0.089 Uiso 0.412(3) 1 calc R U P A 2

loop_
_atom_site_aniso_label
_atom_site_aniso_U_11
_atom_site_aniso_U_22
_atom_site_aniso_U_33
_atom_site_aniso_U_23
_atom_site_aniso_U_13
_atom_site_aniso_U_12
O1 0.0412(5) 0.0411(5) 0.0359(4) -0.0007(3) -0.0039(3) 0.0080(4)
O2 0.0371(5) 0.0404(5) 0.0419(5) 0.0026(3) -0.0003(3) -0.0052(3)
N1 0.0365(5) 0.0361(5) 0.0281(4) 0.0024(4) 0.0036(4) 0.0037(4)
C4 0.0345(6) 0.0307(5) 0.0274(5) -0.0003(4) 0.0002(4) -0.0010(4)
C9 0.0350(6) 0.0312(5) 0.0302(5) -0.0006(4) 0.0014(4) 0.0008(4)
C1 0.0367(6) 0.0348(6) 0.0259(5) -0.0015(4) 0.0026(4) 0.0018(5)
C8 0.0390(6) 0.0341(6) 0.0303(5) 0.0028(4) -0.0023(4) -0.0006(5)
C18 0.0369(6) 0.0380(6) 0.0285(5) 0.0022(4) 0.0038(4) 0.0022(5)
C2 0.0339(6) 0.0320(5) 0.0270(5) 0.0016(4) 0.0008(4) 0.0019(4)
C5 0.0477(7) 0.0364(6) 0.0335(6) 0.0011(5) 0.0034(5) 0.0094(5)
C19 0.0383(6) 0.0409(6) 0.0335(6) -0.0008(5) 0.0059(5) 0.0017(5)
C20 0.0381(6) 0.0370(6) 0.0388(6) -0.0026(5) 0.0017(5) 0.0001(5)
C25 0.0415(6) 0.0457(7) 0.0275(5) -0.0035(5) 0.0021(5) 0.0089(5)
C7 0.0422(6) 0.0387(6) 0.0266(5) -0.0030(4) 0.0001(4) -0.0059(5)
C6 0.0490(7) 0.0411(6) 0.0333(6) -0.0054(5) 0.0058(5) 0.0054(5)
C21 0.0391(7) 0.0384(6) 0.0541(7) -0.0024(5) 0.0014(5) 0.0024(5)
C11 0.0447(7) 0.0427(7) 0.0383(6) 0.0022(5) -0.0016(5) -0.0092(5)
C3 0.0422(7) 0.0370(6) 0.0366(6) 0.0080(5) -0.0005(5) -0.0008(5)
C26 0.0491(7) 0.0592(8) 0.0318(6) 0.0072(5) 0.0044(5) 0.0078(6)
C10 0.0562(8) 0.0536(8) 0.0280(6) -0.0028(5) 0.0027(5) -0.0031(6)
C30 0.0528(8) 0.0480(7) 0.0381(6) -0.0107(5) -0.0040(5) 0.0060(6)
C24 0.0688(10) 0.0757(10) 0.0347(7) -0.0010(6) 0.0091(6) 0.0283(8)
C22 0.0479(8) 0.0514(8) 0.0624(9) -0.0098(7) 0.0128(7) 0.0103(6)
C31 0.0385(7) 0.0625(9) 0.0615(9) 0.0022(7) -0.0009(6) -0.0122(6)
C27 0.0618(9) 0.0748(10) 0.0348(7) 0.0104(6) 0.0022(6) 0.0201(8)
C29 0.0520(8) 0.0691(10) 0.0449(7) -0.0202(7) -0.0101(6) 0.0097(7)
C28 0.0578(9) 0.0860(12) 0.0344(7) -0.0070(7) -0.0086(6) 0.0274(8)
C23 0.0777(11) 0.0881(12) 0.0449(8) -0.0102(8) 0.0169(7) 0.0303(10)
C14 0.0465(13) 0.0650(16) 0.0386(11) 0.0028(10) -0.0086(9) -0.0194(12)
C13 0.0450(13) 0.095(2) 0.0431(13) 0.0000(13) 0.0051(10) -0.0222(14)
C12 0.071(2) 0.0487(16) 0.095(3) 0.0039(16) -0.0079(18) -0.0228(14)
C17 0.0398(18) 0.050(2) 0.092(3) 0.0050(19) 0.0037(18) -0.0071(15)
C15 0.064(2) 0.068(3) 0.049(2) -0.0089(17) -0.0109(17) -0.019(2)
C16 0.058(2) 0.050(2) 0.068(3) 0.0144(19) -0.0049(19) -0.0168(17)

loop_
_atom_type_symbol
_atom_type_description
_atom_type_scat_dispersion_real
_atom_type_scat_dispersion_imag
_atom_type_scat_source
C C 0.0181 0.0091 'International Tables Vol C Tables 4.2.6.8 and 6.1.1.4'
H H 0.0000 0.0000 'International Tables Vol C Tables 4.2.6.8 and 6.1.1.4'
N N 0.0311 0.0180 'International Tables Vol C Tables 4.2.6.8 and 6.1.1.4'
O O 0.0492 0.0322 'International Tables Vol C Tables 4.2.6.8 and 6.1.1.4'

loop_
_geom_angle_atom_site_label_1
_geom_angle_atom_site_label_2
_geom_angle_atom_site_label_3
_geom_angle
_geom_angle_site_symmetry_1
_geom_angle_site_symmetry_3
_geom_angle_publ_flag
C1 O2 C31 115.92(10) . . ?
C18 N1 C2 124.34(10) . . ?
C9 C4 C2 122.78(10) . . ?
C9 C4 C5 118.25(10) . . ?
C5 C4 C2 118.89(10) . . ?
C4 C9 H9 119.7 . . ?
C4 C9 C8 120.61(10) . . ?
C8 C9 H9 119.7 . . ?
O1 C1 O2 123.86(11) . . ?
O1 C1 C2 126.07(11) . . ?
O2 C1 C2 109.94(9) . . ?
C9 C8 H8 119.4 . . ?
C7 C8 C9 121.29(11) . . ?
C7 C8 H8 119.4 . . ?
N1 C18 C19 116.97(10) . . ?
N1 C18 C25 128.11(11) . . ?
C19 C18 C25 114.91(10) . . ?
N1 C2 C4 108.75(8) . . ?
N1 C2 C1 113.74(9) . . ?
N1 C2 C3 111.10(9) . . ?
C4 C2 C3 111.20(9) . . ?
C1 C2 C4 103.35(9) . . ?
C1 C2 C3 108.49(9) . . ?
C4 C5 H5 119.5 . . ?
C6 C5 C4 120.91(11) . . ?
C6 C5 H5 119.5 . . ?
C20 C19 C18 120.36(10) . . ?
C20 C19 C24 118.11(12) . . ?
C24 C19 C18 121.53(11) . . ?
C19 C20 H20 119.5 . . ?
C21 C20 C19 120.91(12) . . ?
C21 C20 H20 119.5 . . ?
C26 C25 C18 121.49(12) . . ?
C26 C25 C30 119.05(12) . . ?
C30 C25 C18 119.27(11) . . ?
C8 C7 C6 117.92(10) . . ?
C8 C7 C10 121.16(11) . . ?
C6 C7 C10 120.92(11) . . ?
C5 C6 C7 121.02(11) . . ?
C5 C6 H6 119.5 . . ?
C7 C6 H6 119.5 . . ?
C20 C21 H21 119.9 . . ?
C22 C21 C20 120.30(13) . . ?
C22 C21 H21 119.9 . . ?
C3 C11 C13 108.12(13) . . ?
C3 C11 C12 108.92(16) . . ?
C3 C11 C15 104.57(18) . . ?
C14 C11 C3 117.52(13) . . ?
C14 C11 C13 107.83(18) . . ?
C14 C11 C12 106.71(19) . . ?
C13 C11 C12 107.3(2) . . ?
C17 C11 C3 116.60(17) . . ?
C17 C11 C15 109.9(3) . . ?
C16 C11 C3 106.51(18) . . ?
C16 C11 C17 110.8(3) . . ?
C16 C11 C15 108.0(3) . . ?
C2 C3 H3A 107.0 . . ?
C2 C3 H3B 107.0 . . ?
C11 C3 C2 121.27(10) . . ?
C11 C3 H3A 107.0 . . ?
C11 C3 H3B 107.0 . . ?
H3A C3 H3B 106.7 . . ?
C25 C26 H26 120.0 . . ?
C25 C26 C27 120.06(15) . . ?
C27 C26 H26 120.0 . . ?
C7 C10 H10A 109.5 . . ?
C7 C10 H10B 109.5 . . ?
C7 C10 H10C 109.5 . . ?
H10A C10 H10B 109.5 . . ?
H10A C10 H10C 109.5 . . ?
H10B C10 H10C 109.5 . . ?
C25 C30 H30 119.8 . . ?
C29 C30 C25 120.37(14) . . ?
C29 C30 H30 119.8 . . ?
C19 C24 H24 119.7 . . ?
C23 C24 C19 120.60(14) . . ?
C23 C24 H24 119.7 . . ?
C21 C22 H22 120.3 . . ?
C23 C22 C21 119.45(13) . . ?
C23 C22 H22 120.3 . . ?
O2 C31 H31A 109.5 . . ?
O2 C31 H31B 109.5 . . ?
O2 C31 H31C 109.5 . . ?
H31A C31 H31B 109.5 . . ?
H31A C31 H31C 109.5 . . ?
H31B C31 H31C 109.5 . . ?
C26 C27 H27 119.7 . . ?
C28 C27 C26 120.59(15) . . ?
C28 C27 H27 119.7 . . ?
C30 C29 H29 119.9 . . ?
C28 C29 C30 120.23(15) . . ?
C28 C29 H29 119.9 . . ?
C27 C28 C29 119.69(13) . . ?
C27 C28 H28 120.2 . . ?
C29 C28 H28 120.2 . . ?
C24 C23 H23 119.7 . . ?
C22 C23 C24 120.62(14) . . ?
C22 C23 H23 119.7 . . ?
C11 C14 H14A 109.5 . . ?
C11 C14 H14B 109.5 . . ?
C11 C14 H14C 109.5 . . ?
H14A C14 H14B 109.5 . . ?
H14A C14 H14C 109.5 . . ?
H14B C14 H14C 109.5 . . ?
C11 C13 H13A 109.5 . . ?
C11 C13 H13B 109.5 . . ?
C11 C13 H13C 109.5 . . ?
H13A C13 H13B 109.5 . . ?
H13A C13 H13C 109.5 . . ?
H13B C13 H13C 109.5 . . ?
C11 C12 H12A 109.5 . . ?
C11 C12 H12B 109.5 . . ?
C11 C12 H12C 109.5 . . ?
H12A C12 H12B 109.5 . . ?
H12A C12 H12C 109.5 . . ?
H12B C12 H12C 109.5 . . ?
C11 C17 H17A 109.5 . . ?
C11 C17 H17B 109.5 . . ?
C11 C17 H17C 109.5 . . ?
H17A C17 H17B 109.5 . . ?
H17A C17 H17C 109.5 . . ?
H17B C17 H17C 109.5 . . ?
C11 C15 H15A 109.5 . . ?
C11 C15 H15B 109.5 . . ?
C11 C15 H15C 109.5 . . ?
H15A C15 H15B 109.5 . . ?
H15A C15 H15C 109.5 . . ?
H15B C15 H15C 109.5 . . ?
C11 C16 H16A 109.5 . . ?
C11 C16 H16B 109.5 . . ?
C11 C16 H16C 109.5 . . ?
H16A C16 H16B 109.5 . . ?
H16A C16 H16C 109.5 . . ?
H16B C16 H16C 109.5 . . ?

loop_
_geom_bond_atom_site_label_1
_geom_bond_atom_site_label_2
_geom_bond_distance
_geom_bond_site_symmetry_2
_geom_bond_publ_flag
O1 C1 1.2043(14) . ?
O2 C1 1.3387(14) . ?
O2 C31 1.4394(16) . ?
N1 C18 1.2792(14) . ?
N1 C2 1.4669(14) . ?
C4 C9 1.3857(15) . ?
C4 C2 1.5456(14) . ?
C4 C5 1.3952(16) . ?
C9 H9 0.9500 . ?
C9 C8 1.3928(15) . ?
C1 C2 1.5425(16) . ?
C8 H8 0.9500 . ?
C8 C7 1.3886(17) . ?
C18 C19 1.4996(16) . ?
C18 C25 1.5075(16) . ?
C2 C3 1.5458(16) . ?
C5 H5 0.9500 . ?
C5 C6 1.3863(17) . ?
C19 C20 1.3901(17) . ?
C19 C24 1.3919(17) . ?
C20 H20 0.9500 . ?
C20 C21 1.3847(17) . ?
C25 C26 1.3883(19) . ?
C25 C30 1.3913(19) . ?
C7 C6 1.3905(17) . ?
C7 C10 1.5113(16) . ?
C6 H6 0.9500 . ?
C21 H21 0.9500 . ?
C21 C22 1.382(2) . ?
C11 C3 1.5420(17) . ?
C11 C14 1.526(3) . ?
C11 C13 1.545(3) . ?
C11 C12 1.550(3) . ?
C11 C17 1.508(4) . ?
C11 C15 1.545(4) . ?
C11 C16 1.496(4) . ?
C3 H3A 0.9900 . ?
C3 H3B 0.9900 . ?
C26 H26 0.9500 . ?
C26 C27 1.3904(19) . ?
C10 H10A 0.9800 . ?
C10 H10B 0.9800 . ?
C10 H10C 0.9800 . ?
C30 H30 0.9500 . ?
C30 C29 1.3875(19) . ?
C24 H24 0.9500 . ?
C24 C23 1.389(2) . ?
C22 H22 0.9500 . ?
C22 C23 1.371(2) . ?
C31 H31A 0.9800 . ?
C31 H31B 0.9800 . ?
C31 H31C 0.9800 . ?
C27 H27 0.9500 . ?
C27 C28 1.376(3) . ?
C29 H29 0.9500 . ?
C29 C28 1.380(2) . ?
C28 H28 0.9500 . ?
C23 H23 0.9500 . ?
C14 H14A 0.9800 . ?
C14 H14B 0.9800 . ?
C14 H14C 0.9800 . ?
C13 H13A 0.9800 . ?
C13 H13B 0.9800 . ?
C13 H13C 0.9800 . ?
C12 H12A 0.9800 . ?
C12 H12B 0.9800 . ?
C12 H12C 0.9800 . ?
C17 H17A 0.9800 . ?
C17 H17B 0.9800 . ?
C17 H17C 0.9800 . ?
C15 H15A 0.9800 . ?
C15 H15B 0.9800 . ?
C15 H15C 0.9800 . ?
C16 H16A 0.9800 . ?
C16 H16B 0.9800 . ?
C16 H16C 0.9800 . ?

loop_
_geom_torsion_atom_site_label_1
_geom_torsion_atom_site_label_2
_geom_torsion_atom_site_label_3
_geom_torsion_atom_site_label_4
_geom_torsion
_geom_torsion_site_symmetry_1
_geom_torsion_site_symmetry_2
_geom_torsion_site_symmetry_3
_geom_torsion_site_symmetry_4
_geom_torsion_publ_flag
O1 C1 C2 N1 129.77(11) . . . . ?
O1 C1 C2 C4 -112.51(12) . . . . ?
O1 C1 C2 C3 5.60(15) . . . . ?
O2 C1 C2 N1 -54.18(12) . . . . ?
O2 C1 C2 C4 63.54(11) . . . . ?
O2 C1 C2 C3 -178.35(9) . . . . ?
N1 C18 C19 C20 -12.98(17) . . . . ?
N1 C18 C19 C24 167.26(14) . . . . ?
N1 C18 C25 C26 -79.11(17) . . . . ?
N1 C18 C25 C30 105.89(15) . . . . ?
N1 C2 C3 C11 52.92(14) . . . . ?
C4 C9 C8 C7 -1.02(18) . . . . ?
C4 C2 C3 C11 -68.35(14) . . . . ?
C4 C5 C6 C7 -0.2(2) . . . . ?
C9 C4 C2 N1 1.92(15) . . . . ?
C9 C4 C2 C1 -119.24(11) . . . . ?
C9 C4 C2 C3 124.56(11) . . . . ?
C9 C4 C5 C6 0.31(18) . . . . ?
C9 C8 C7 C6 1.09(18) . . . . ?
C9 C8 C7 C10 -177.94(11) . . . . ?
C1 C2 C3 C11 178.65(10) . . . . ?
C8 C7 C6 C5 -0.47(19) . . . . ?
C18 N1 C2 C4 -151.11(11) . . . . ?
C18 N1 C2 C1 -36.55(15) . . . . ?
C18 N1 C2 C3 86.20(13) . . . . ?
C18 C19 C20 C21 -179.38(11) . . . . ?
C18 C19 C24 C23 179.58(16) . . . . ?
C18 C25 C26 C27 -175.92(12) . . . . ?
C18 C25 C30 C29 176.74(12) . . . . ?
C2 N1 C18 C19 -179.59(10) . . . . ?
C2 N1 C18 C25 0.87(19) . . . . ?
C2 C4 C9 C8 176.96(10) . . . . ?
C2 C4 C5 C6 -176.49(11) . . . . ?
C5 C4 C9 C8 0.30(17) . . . . ?
C5 C4 C2 N1 178.56(10) . . . . ?
C5 C4 C2 C1 57.40(13) . . . . ?
C5 C4 C2 C3 -58.80(14) . . . . ?
C19 C18 C25 C26 101.35(14) . . . . ?
C19 C18 C25 C30 -73.65(14) . . . . ?
C19 C20 C21 C22 0.1(2) . . . . ?
C19 C24 C23 C22 -0.5(3) . . . . ?
C20 C19 C24 C23 -0.2(2) . . . . ?
C20 C21 C22 C23 -0.7(2) . . . . ?
C25 C18 C19 C20 166.61(11) . . . . ?
C25 C18 C19 C24 -13.14(18) . . . . ?
C25 C26 C27 C28 0.0(2) . . . . ?
C25 C30 C29 C28 -1.5(2) . . . . ?
C21 C22 C23 C24 0.9(3) . . . . ?
C26 C25 C30 C29 1.61(19) . . . . ?
C26 C27 C28 C29 0.1(2) . . . . ?
C10 C7 C6 C5 178.56(12) . . . . ?
C30 C25 C26 C27 -0.90(19) . . . . ?
C30 C29 C28 C27 0.6(2) . . . . ?
C24 C19 C20 C21 0.4(2) . . . . ?
C31 O2 C1 O1 1.32(16) . . . . ?
C31 O2 C1 C2 -174.83(10) . . . . ?
C14 C11 C3 C2 32.3(2) . . . . ?
C13 C11 C3 C2 -89.94(18) . . . . ?
C12 C11 C3 C2 153.74(19) . . . . ?
C17 C11 C3 C2 -37.8(2) . . . . ?
C15 C11 C3 C2 83.8(2) . . . . ?
C16 C11 C3 C2 -162.0(2) . . . . ?
